data_2213373
loop_
_publ_author_name
'Zhan-Hua Su'
'Bai-Bin Zhou'
'Zhi-Feng Zhao'
'Yu-Nan Zhang'

_publ_section_title
;
 Tris(2,2'-bipyridyl-\k^2^<i>N</i>,<i>N</i>')nickel(II)
 \b-octamolybdate tetrahydrate
;
_journal_coeditor_code HG2202
_journal_issue 5
_journal_name_full 'Acta Crystallographica Section E'
_journal_page_first m1206
_journal_page_last m1207
_journal_paper_doi 10.1107/S1600536807013220
_journal_volume 63
_journal_year 2007
_chemical_formula_iupac '[Ni (C10 H8 N2)3]2 [Mo8 O26], 4H2 O'
_chemical_formula_moiety '2(C30 H24 N6 Ni1 2+), Mo8 O26 4-, 4(H2 O1)'
_chemical_formula_sum 'C60 H56 Mo8 N12 Ni2 O30'
_chemical_formula_weight 2310.10
_chemical_name_systematic
;
Tris(2,2'-bipyridyl-\k^2^N,N')nickel(II) \b-octamolybdate tetrahydrate
;
_space_group_IT_number 14
_symmetry_cell_setting monoclinic
_symmetry_space_group_name_Hall '-P 2ybc'
_symmetry_space_group_name_H-M 'P 1 21/c 1'
_atom_sites_solution_hydrogens geom
_atom_sites_solution_primary direct
_atom_sites_solution_secondary difmap
_audit_creation_method SHELXL-97
_cell_angle_alpha 90.00
_cell_angle_beta 90.8703(7)
_cell_angle_gamma 90.00
_cell_formula_units_Z 2
_cell_length_a 12.2823(4)
_cell_length_b 13.7818(4)
_cell_length_c 21.6970(6)
_cell_measurement_reflns_used 7772
_cell_measurement_temperature 273(2)
_cell_measurement_theta_max 28.26
_cell_measurement_theta_min 2.39
_cell_volume 3672.28(19)
_computing_cell_refinement 'SAINT (Bruker, 1998)'
_computing_data_collection 'SMART (Bruker, 1998)'
_computing_data_reduction SAINT
_computing_molecular_graphics 'SHELXTL (Bruker, 2000)'
_computing_publication_material SHELXTL
_computing_structure_refinement 'SHELXL97 (Sheldrick, 1997)'
_computing_structure_solution 'SHELXS97 (Sheldrick, 1997)'
_diffrn_ambient_temperature 273(2)
_diffrn_measured_fraction_theta_full 0.999
_diffrn_measured_fraction_theta_max 0.999
_diffrn_measurement_device_type 'Bruker SMART CCD area-detector'
_diffrn_measurement_method '\f and \w'
_diffrn_radiation_monochromator graphite
_diffrn_radiation_source 'fine-focus sealed tube'
_diffrn_radiation_type MoK\a
_diffrn_radiation_wavelength 0.71073
_diffrn_reflns_av_R_equivalents 0.0452
_diffrn_reflns_av_sigmaI/netI 0.0318
_diffrn_reflns_limit_h_max 16
_diffrn_reflns_limit_h_min -16
_diffrn_reflns_limit_k_max 18
_diffrn_reflns_limit_k_min -18
_diffrn_reflns_limit_l_max 28
_diffrn_reflns_limit_l_min -28
_diffrn_reflns_number 36452
_diffrn_reflns_theta_full 28.28
_diffrn_reflns_theta_max 28.28
_diffrn_reflns_theta_min 2.39
_diffrn_standards_decay_% 0
_diffrn_standards_number 0
_exptl_absorpt_coefficient_mu 1.910
_exptl_absorpt_correction_T_max 0.7758
_exptl_absorpt_correction_T_min 0.6571
_exptl_absorpt_correction_type multi-scan
_exptl_absorpt_process_details '(SADABS; Sheldrick, 2002)'
_exptl_crystal_colour colorless
_exptl_crystal_density_diffrn 2.089
_exptl_crystal_density_method 'not measured'
_exptl_crystal_description block
_exptl_crystal_F_000 2264
_exptl_crystal_size_max 0.24
_exptl_crystal_size_mid 0.20
_exptl_crystal_size_min 0.14
_refine_diff_density_max 0.687
_refine_diff_density_min -0.481
_refine_ls_extinction_method none
_refine_ls_goodness_of_fit_ref 1.041
_refine_ls_hydrogen_treatment constr
_refine_ls_matrix_type full
_refine_ls_number_parameters 505
_refine_ls_number_reflns 9119
_refine_ls_number_restraints 24
_refine_ls_restrained_S_all 1.047
_refine_ls_R_factor_all 0.0347
_refine_ls_R_factor_gt 0.0245
_refine_ls_shift/su_max 0.005
_refine_ls_shift/su_mean 0.000
_refine_ls_structure_factor_coef Fsqd
_refine_ls_weighting_details 'calc w=1/[\s^2^(Fo^2^)+(0.0361P)^2^+0.5038P] where P=(Fo^2^+2Fc^2^)/3'
_refine_ls_weighting_scheme calc
_refine_ls_wR_factor_gt 0.0684
_refine_ls_wR_factor_ref 0.0721
_reflns_number_gt 7347
_reflns_number_total 9119
_reflns_threshold_expression I>2\s(I)
_cod_data_source_file hg2202.cif
_cod_data_source_block I
_cod_depositor_comments
;
The following automatic conversions were performed:
'_symmetry_cell_setting' value 'Monoclinic' changed to 'monoclinic'
according to '/home/saulius/struct/CIF-dictionaries/cif_core.dic'
dictionary named 'cif_core.dic' version 2.4.1 from 2010-06-29.

Automatic conversion script
Id: cif_fix_enum 1527 2010-12-29 10:47:43Z saulius 

The following automatic conversions were performed:

'_symmetry_cell_setting' value 'Monoclinic' changed to 'monoclinic'
according to /home/saulius/struct/CIF-dictionaries/cif_core.dic
dictionary named 'cif_core.dic' version 2.4.1 from 2010-06-29.

Automatic conversion script
Id: cif_fix_values 1715 2011-07-08 13:25:40Z adriana 
;
_cod_original_sg_symbol_H-M 'P 21/c'
_cod_database_code 2213373
_cod_database_fobs_code 2213373

loop_
_symmetry_equiv_pos_as_xyz
'x, y, z'
'-x, y+1/2, -z+1/2'
'-x, -y, -z'
'x, -y-1/2, z-1/2'

loop_
_atom_site_type_symbol
_atom_site_label
_atom_site_fract_x
_atom_site_fract_y
_atom_site_fract_z
_atom_site_U_iso_or_equiv
_atom_site_adp_type
_atom_site_calc_flag
_atom_site_refinement_flags
_atom_site_occupancy
Mo Mo1 0.901617(18) 0.534383(15) 1.054832(10) 0.02709(6) Uani d . 1
Mo Mo2 0.913304(18) 0.617884(16) 0.902001(10) 0.03113(6) Uani d . 1
Mo Mo3 0.727849(19) 0.459218(17) 0.936603(11) 0.03420(6) Uani d . 1
Mo Mo4 1.082596(19) 0.693407(16) 1.018682(11) 0.03262(6) Uani d . 1
Ni Ni1 0.38567(3) 0.96955(2) 0.831308(15) 0.02978(8) Uani d . 1
O O1 0.92724(16) 0.56760(15) 0.83120(9) 0.0418(5) Uani d . 1
O O2 0.90859(17) 0.73960(14) 0.88863(9) 0.0443(5) Uani d . 1
O O3 1.08672(18) 0.79604(14) 0.97591(10) 0.0506(5) Uani d . 1
O O4 1.23086(14) 0.65619(13) 1.01866(9) 0.0361(4) Uani d . 1
O O5 1.06703(16) 0.73233(15) 1.09232(9) 0.0462(5) Uani d . 1
O O6 1.07475(13) 0.52811(11) 1.04517(8) 0.0273(4) Uani d . 1
O O7 0.89636(16) 0.57937(15) 1.12731(8) 0.0391(4) Uani d U 1
O O8 0.93059(14) 0.39781(12) 1.07143(8) 0.0299(4) Uani d U 1
O O9 0.92751(14) 0.65145(12) 1.00711(8) 0.0291(4) Uani d . 1
O O10 0.76564(14) 0.59177(13) 0.91943(9) 0.0361(4) Uani d . 1
O O11 0.73853(17) 0.41367(16) 0.86448(9) 0.0478(5) Uani d . 1
O O12 0.59163(16) 0.46480(16) 0.94854(11) 0.0494(5) Uani d . 1
O O13 0.76458(14) 0.51910(13) 1.03375(8) 0.0341(4) Uani d . 1
O O14 0.9120(4) 0.0117(4) 0.7657(3) 0.1648(19) Uani d U 1
O O15 0.0027(5) 0.0604(4) 0.1165(3) 0.200(2) Uani d U 1
C C1 0.4666(2) 0.8791(2) 0.71198(13) 0.0378(6) Uani d . 1
H H1 0.4023 0.8434 0.7124 0.045 Uiso calc R 1
C C2 0.6018(2) 1.0525(2) 0.81344(14) 0.0379(6) Uani d . 1
C C3 0.5834(2) 0.9884(2) 0.75967(13) 0.0353(6) Uani d . 1
C C4 0.1816(2) 0.9000(2) 0.76256(14) 0.0455(7) Uani d . 1
H H4 0.1827 0.9604 0.7434 0.055 Uiso calc R 1
C C5 0.2593(3) 0.7912(2) 0.83106(13) 0.0429(7) Uani d . 1
C C6 0.5355(3) 0.8695(2) 0.66233(14) 0.0448(7) Uani d . 1
H H6 0.5171 0.8290 0.6295 0.054 Uiso calc R 1
C C7 0.2515(2) 1.1448(2) 0.82641(13) 0.0378(6) Uani d . 1
C C8 0.3379(2) 1.1269(2) 0.73334(14) 0.0423(7) Uani d . 1
H H8 0.3850 1.0921 0.7085 0.051 Uiso calc R 1
C C9 0.6562(3) 0.9787(3) 0.71162(15) 0.0512(8) Uani d . 1
H H9 0.7221 1.0118 0.7128 0.061 Uiso calc R 1
C C10 0.5345(3) 1.1089(2) 0.90569(14) 0.0453(7) Uani d . 1
H H10 0.4809 1.1072 0.9355 0.054 Uiso calc R 1
C C11 0.2763(3) 0.9827(2) 0.95747(15) 0.0517(8) Uani d . 1
H H11 0.3105 0.9239 0.9659 0.062 Uiso calc R 1
C C12 0.2900(3) 1.2096(2) 0.70952(15) 0.0484(8) Uani d . 1
H H12 0.3053 1.2306 0.6699 0.058 Uiso calc R 1
C C13 0.3539(3) 0.7707(2) 0.87177(14) 0.0444(7) Uani d . 1
C C14 0.2386(2) 1.1071(2) 0.88926(14) 0.0424(7) Uani d . 1
C C15 0.2193(3) 1.2598(2) 0.74576(17) 0.0572(9) Uani d . 1
H H15 0.1849 1.3153 0.7307 0.069 Uiso calc R 1
C C16 0.1993(3) 1.2277(2) 0.80490(16) 0.0544(9) Uani d . 1
H H16 0.1514 1.2612 0.8300 0.065 Uiso calc R 1
C C17 0.5195(3) 0.8273(3) 0.90990(15) 0.0550(9) Uani d . 1
H H17 0.5703 0.8770 0.9137 0.066 Uiso calc R 1
C C18 0.6305(3) 0.9201(3) 0.66242(15) 0.0529(8) Uani d . 1
H H18 0.6776 0.9150 0.6294 0.064 Uiso calc R 1
C C19 0.6214(3) 1.1714(2) 0.91405(16) 0.0527(8) Uani d . 1
H H19 0.6261 1.2110 0.9487 0.063 Uiso calc R 1
C C20 0.6918(3) 1.1137(2) 0.81999(17) 0.0555(9) Uani d . 1
H H20 0.7458 1.1138 0.7904 0.067 Uiso calc R 1
C C21 0.7000(3) 1.1736(2) 0.87039(18) 0.0597(9) Uani d . 1
H H21 0.7590 1.2155 0.8747 0.072 Uiso calc R 1
C C22 0.5404(3) 0.7383(3) 0.93838(17) 0.0700(12) Uani d . 1
H H22 0.6055 0.7279 0.9598 0.084 Uiso calc R 1
C C23 0.4646(4) 0.6675(3) 0.93440(19) 0.0767(13) Uani d . 1
H H23 0.4766 0.6085 0.9541 0.092 Uiso calc R 1
C C24 0.3702(4) 0.6824(3) 0.90140(17) 0.0664(11) Uani d . 1
H H24 0.3176 0.6339 0.8988 0.080 Uiso calc R 1
C C25 0.1747(3) 0.7257(2) 0.82001(18) 0.0610(10) Uani d . 1
H H25 0.1724 0.6669 0.8409 0.073 Uiso calc R 1
C C26 0.0940(3) 0.7499(3) 0.77720(19) 0.0699(11) Uani d . 1
H H26 0.0375 0.7067 0.7688 0.084 Uiso calc R 1
C C27 0.0977(3) 0.8367(3) 0.74765(17) 0.0602(9) Uani d . 1
H H27 0.0453 0.8533 0.7181 0.072 Uiso calc R 1
C C28 0.2146(3) 1.0244(3) 1.00283(16) 0.0668(11) Uani d . 1
H H28 0.2061 0.9941 1.0407 0.080 Uiso calc R 1
C C29 0.1661(4) 1.1116(3) 0.99045(19) 0.0837(14) Uani d . 1
H H29 0.1256 1.1427 1.0205 0.100 Uiso calc R 1
C C30 0.1775(4) 1.1529(3) 0.93363(18) 0.0756(13) Uani d . 1
H H30 0.1440 1.2119 0.9248 0.091 Uiso calc R 1
N N1 0.48971(17) 0.93841(16) 0.75929(10) 0.0314(5) Uani d . 1
N N2 0.32034(19) 1.09430(16) 0.79022(10) 0.0348(5) Uani d . 1
N N3 0.26045(19) 0.87866(16) 0.80288(10) 0.0362(5) Uani d . 1
N N4 0.52400(19) 1.05084(16) 0.85664(11) 0.0356(5) Uani d . 1
N N5 0.4278(2) 0.84235(17) 0.87725(11) 0.0405(6) Uani d . 1
N N6 0.28958(19) 1.02235(16) 0.90219(11) 0.0373(5) Uani d . 1

loop_
_atom_site_aniso_label
_atom_site_aniso_U_11
_atom_site_aniso_U_22
_atom_site_aniso_U_33
_atom_site_aniso_U_12
_atom_site_aniso_U_13
_atom_site_aniso_U_23
Mo1 0.02702(11) 0.02610(11) 0.02826(11) 0.00128(8) 0.00449(9) -0.00450(8)
Mo2 0.03251(12) 0.03002(12) 0.03080(12) 0.00028(9) -0.00145(9) 0.00129(9)
Mo3 0.02794(12) 0.03619(13) 0.03841(13) -0.00186(9) -0.00167(10) -0.00352(10)
Mo4 0.03134(12) 0.02527(11) 0.04119(13) -0.00216(9) -0.00156(10) -0.00635(10)
Ni1 0.03229(18) 0.02604(16) 0.03110(17) 0.00256(13) 0.00320(14) -0.00033(13)
O1 0.0470(12) 0.0453(11) 0.0329(10) -0.0009(10) -0.0026(9) -0.0019(9)
O2 0.0520(13) 0.0340(11) 0.0467(11) 0.0003(9) -0.0060(10) 0.0047(9)
O3 0.0544(13) 0.0312(10) 0.0661(14) -0.0059(10) -0.0039(11) 0.0035(10)
O4 0.0295(9) 0.0334(10) 0.0455(11) -0.0067(8) 0.0009(8) -0.0038(9)
O5 0.0417(11) 0.0459(12) 0.0508(12) -0.0019(10) -0.0036(10) -0.0208(10)
O6 0.0279(9) 0.0249(9) 0.0292(9) 0.0009(7) 0.0017(7) -0.0026(7)
O7 0.0414(11) 0.0418(11) 0.0342(10) 0.0044(9) 0.0053(8) -0.0094(9)
O8 0.0320(9) 0.0265(9) 0.0313(9) -0.0020(7) 0.0032(7) 0.0000(7)
O9 0.0289(9) 0.0236(8) 0.0349(9) 0.0024(7) 0.0003(7) -0.0034(7)
O10 0.0310(9) 0.0356(10) 0.0416(11) 0.0041(8) -0.0037(8) 0.0009(8)
O11 0.0496(12) 0.0530(13) 0.0408(11) -0.0053(10) -0.0032(10) -0.0100(10)
O12 0.0298(11) 0.0560(14) 0.0621(14) 0.0000(9) -0.0013(10) -0.0007(11)
O13 0.0286(9) 0.0369(10) 0.0369(10) 0.0010(8) 0.0042(8) -0.0046(8)
O14 0.139(4) 0.192(4) 0.164(4) 0.031(3) 0.028(3) 0.023(4)
O15 0.271(6) 0.179(4) 0.149(4) -0.005(4) 0.037(4) 0.028(4)
C1 0.0339(14) 0.0402(15) 0.0392(15) -0.0002(12) 0.0010(12) -0.0077(12)
C2 0.0353(15) 0.0342(14) 0.0442(16) -0.0052(12) -0.0050(12) 0.0016(12)
C3 0.0287(13) 0.0361(14) 0.0411(15) -0.0005(11) -0.0012(12) 0.0027(12)
C4 0.0423(17) 0.0511(18) 0.0431(16) -0.0081(14) 0.0045(14) -0.0013(14)
C5 0.0544(18) 0.0353(15) 0.0397(15) -0.0037(13) 0.0202(14) -0.0005(13)
C6 0.0467(17) 0.0525(18) 0.0353(15) 0.0070(14) 0.0038(13) -0.0075(14)
C7 0.0408(15) 0.0295(13) 0.0430(15) 0.0042(12) -0.0038(13) -0.0036(12)
C8 0.0462(17) 0.0388(16) 0.0419(16) -0.0004(13) 0.0015(13) 0.0030(13)
C9 0.0380(17) 0.063(2) 0.0532(19) -0.0124(15) 0.0118(15) -0.0026(16)
C10 0.0511(18) 0.0430(17) 0.0416(16) 0.0004(14) -0.0065(14) -0.0070(14)
C11 0.064(2) 0.0499(19) 0.0415(17) 0.0159(16) 0.0115(16) 0.0041(15)
C12 0.057(2) 0.0402(17) 0.0472(17) -0.0095(15) -0.0121(15) 0.0105(14)
C13 0.065(2) 0.0278(13) 0.0416(16) 0.0078(14) 0.0257(15) 0.0044(12)
C14 0.0460(17) 0.0371(15) 0.0441(16) 0.0088(13) 0.0048(13) -0.0070(13)
C15 0.074(2) 0.0327(16) 0.064(2) 0.0084(16) -0.0207(19) 0.0050(15)
C16 0.065(2) 0.0381(16) 0.059(2) 0.0198(16) -0.0085(17) -0.0083(15)
C17 0.059(2) 0.058(2) 0.0485(18) 0.0208(17) 0.0095(16) 0.0120(16)
C18 0.0453(18) 0.069(2) 0.0449(18) -0.0012(17) 0.0171(15) -0.0071(17)
C19 0.062(2) 0.0420(17) 0.0540(19) -0.0026(16) -0.0171(17) -0.0085(15)
C20 0.0422(18) 0.058(2) 0.066(2) -0.0155(16) -0.0003(16) -0.0042(17)
C21 0.057(2) 0.049(2) 0.073(2) -0.0197(17) -0.0166(19) -0.0081(18)
C22 0.074(3) 0.082(3) 0.054(2) 0.044(2) 0.0123(19) 0.022(2)
C23 0.111(4) 0.053(2) 0.068(3) 0.033(2) 0.031(3) 0.026(2)
C24 0.096(3) 0.0428(19) 0.061(2) 0.011(2) 0.028(2) 0.0166(17)
C25 0.072(2) 0.0429(18) 0.069(2) -0.0181(18) 0.030(2) 0.0003(17)
C26 0.060(2) 0.075(3) 0.075(3) -0.030(2) 0.018(2) -0.014(2)
C27 0.0456(19) 0.078(3) 0.057(2) -0.0203(18) 0.0035(16) -0.0054(19)
C28 0.083(3) 0.076(3) 0.0426(19) 0.022(2) 0.0214(18) 0.0013(18)
C29 0.107(4) 0.087(3) 0.058(2) 0.048(3) 0.032(2) -0.007(2)
C30 0.098(3) 0.066(2) 0.064(2) 0.046(2) 0.025(2) -0.002(2)
N1 0.0290(11) 0.0333(11) 0.0321(11) 0.0003(9) 0.0021(9) -0.0021(9)
N2 0.0381(12) 0.0305(11) 0.0357(12) 0.0024(10) -0.0002(10) 0.0016(10)
N3 0.0393(13) 0.0340(12) 0.0357(12) -0.0037(10) 0.0115(10) -0.0032(10)
N4 0.0375(12) 0.0326(12) 0.0367(12) 0.0000(10) -0.0035(10) -0.0024(10)
N5 0.0488(14) 0.0351(12) 0.0380(13) 0.0131(11) 0.0107(11) 0.0059(11)
N6 0.0425(13) 0.0339(12) 0.0357(12) 0.0064(10) 0.0056(10) -0.0018(10)

loop_
_atom_type_symbol
_atom_type_description
_atom_type_scat_dispersion_real
_atom_type_scat_dispersion_imag
_atom_type_scat_source
C C 0.0033 0.0016 'International Tables Vol C Tables 4.2.6.8 and 6.1.1.4'
H H 0.0000 0.0000 'International Tables Vol C Tables 4.2.6.8 and 6.1.1.4'
N N 0.0061 0.0033 'International Tables Vol C Tables 4.2.6.8 and 6.1.1.4'
O O 0.0106 0.0060 'International Tables Vol C Tables 4.2.6.8 and 6.1.1.4'
Ni Ni 0.3393 1.1124 'International Tables Vol C Tables 4.2.6.8 and 6.1.1.4'
Mo Mo -1.6832 0.6857 'International Tables Vol C Tables 4.2.6.8 and 6.1.1.4'

loop_
_geom_angle_atom_site_label_1
_geom_angle_atom_site_label_2
_geom_angle_atom_site_label_3
_geom_angle_site_symmetry_1
_geom_angle_site_symmetry_3
_geom_angle
_geom_angle_publ_flag
O7 Mo1 O13 . . 103.70(9) yes
O7 Mo1 O9 . . 101.51(9) ?
O13 Mo1 O9 . . 97.18(8) ?
O7 Mo1 O8 . . 101.04(9) ?
O13 Mo1 O8 . . 95.98(8) ?
O9 Mo1 O8 . . 150.30(7) yes
O7 Mo1 O6 . . 99.07(8) ?
O13 Mo1 O6 . . 157.21(8) ?
O9 Mo1 O6 . . 79.10(7) ?
O8 Mo1 O6 . . 78.48(7) ?
O7 Mo1 O6 . 3_767 175.11(8) ?
O13 Mo1 O6 . 3_767 81.18(7) ?
O9 Mo1 O6 . 3_767 77.86(6) ?
O8 Mo1 O6 . 3_767 78.02(6) ?
O6 Mo1 O6 . 3_767 76.05(7) ?
O1 Mo2 O2 . . 104.58(10) yes
O1 Mo2 O10 . . 102.32(9) ?
O2 Mo2 O10 . . 101.02(9) ?
O1 Mo2 O8 . 3_767 96.15(8) ?
O2 Mo2 O8 . 3_767 100.67(9) ?
O10 Mo2 O8 . 3_767 146.81(8) ?
O1 Mo2 O6 . 3_767 94.97(8) ?
O2 Mo2 O6 . 3_767 160.12(8) ?
O10 Mo2 O6 . 3_767 77.87(7) ?
O8 Mo2 O6 3_767 3_767 73.22(6) ?
O1 Mo2 O9 . . 163.75(8) yes
O2 Mo2 O9 . . 88.45(8) ?
O10 Mo2 O9 . . 84.26(7) ?
O8 Mo2 O9 3_767 . 71.52(6) ?
O6 Mo2 O9 3_767 . 71.66(6) ?
O11 Mo3 O12 . . 104.36(11) ?
O11 Mo3 O10 . . 98.68(10) yes
O12 Mo3 O10 . . 103.17(9) ?
O11 Mo3 O4 . 3_767 97.82(10) ?
O12 Mo3 O4 . 3_767 102.29(9) ?
O10 Mo3 O4 . 3_767 145.01(8) yes
O11 Mo3 O13 . . 164.25(9) ?
O12 Mo3 O13 . . 91.37(9) ?
O10 Mo3 O13 . . 78.01(7) ?
O4 Mo3 O13 3_767 . 77.77(7) ?
O11 Mo3 O6 . 3_767 94.88(8) ?
O12 Mo3 O6 . 3_767 160.75(9) ?
O10 Mo3 O6 . 3_767 73.92(7) ?
O4 Mo3 O6 3_767 3_767 74.11(7) ?
O13 Mo3 O6 . 3_767 69.38(6) ?
O3 Mo4 O5 . . 104.86(11) ?
O3 Mo4 O4 . . 100.93(10) ?
O5 Mo4 O4 . . 102.00(9) ?
O3 Mo4 O9 . . 102.05(9) yes
O5 Mo4 O9 . . 95.09(8) ?
O4 Mo4 O9 . . 146.65(8) ?
O3 Mo4 O8 . 3_767 89.60(9) ?
O5 Mo4 O8 . 3_767 162.35(8) ?
O4 Mo4 O8 . 3_767 84.73(7) ?
O9 Mo4 O8 . 3_767 71.63(6) ?
O3 Mo4 O6 . . 160.91(9) yes
O5 Mo4 O6 . . 94.04(9) ?
O4 Mo4 O6 . . 77.32(7) ?
O9 Mo4 O6 . . 73.06(6) ?
O8 Mo4 O6 3_767 . 71.31(6) ?
N3 Ni1 N1 . . 96.52(9) ?
N3 Ni1 N5 . . 79.11(10) ?
N1 Ni1 N5 . . 92.00(9) yes
N3 Ni1 N6 . . 90.27(9) ?
N1 Ni1 N6 . . 171.31(9) ?
N5 Ni1 N6 . . 94.61(9) ?
N3 Ni1 N2 . . 95.27(9) ?
N1 Ni1 N2 . . 94.91(9) ?
N5 Ni1 N2 . . 171.56(9) ?
N6 Ni1 N2 . . 79.02(9) ?
N3 Ni1 N4 . . 174.02(9) yes
N1 Ni1 N4 . . 78.63(9) ?
N5 Ni1 N4 . . 97.45(10) ?
N6 Ni1 N4 . . 94.90(9) ?
N2 Ni1 N4 . . 88.66(9) ?
Mo4 O4 Mo3 . 3_767 118.00(9) ?
Mo1 O6 Mo2 . 3_767 92.41(6) ?
Mo1 O6 Mo4 . . 91.67(6) ?
Mo2 O6 Mo4 3_767 . 163.47(8) ?
Mo1 O6 Mo1 . 3_767 103.95(7) ?
Mo2 O6 Mo1 3_767 3_767 97.48(6) ?
Mo4 O6 Mo1 . 3_767 97.06(6) ?
Mo1 O6 Mo3 . 3_767 163.79(8) ?
Mo2 O6 Mo3 3_767 3_767 85.83(6) ?
Mo4 O6 Mo3 . 3_767 85.79(5) ?
Mo1 O6 Mo3 3_767 3_767 92.24(6) ?
Mo1 O8 Mo2 . 3_767 109.18(8) ?
Mo1 O8 Mo4 . 3_767 110.87(8) ?
Mo2 O8 Mo4 3_767 3_767 103.72(7) ?
Mo1 O9 Mo4 . . 109.60(8) ?
Mo1 O9 Mo2 . . 110.22(7) ?
Mo4 O9 Mo2 . . 103.70(7) ?
Mo2 O10 Mo3 . . 117.01(9) ?
Mo1 O13 Mo3 . . 117.18(9) ?
N1 C1 C6 . . 121.9(3) ?
N1 C1 H1 . . 119.0 ?
C6 C1 H1 . . 119.0 ?
N4 C2 C20 . . 120.5(3) ?
N4 C2 C3 . . 115.9(2) ?
C20 C2 C3 . . 123.5(3) ?
N1 C3 C9 . . 120.5(3) ?
N1 C3 C2 . . 115.6(2) ?
C9 C3 C2 . . 123.9(3) ?
N3 C4 C27 . . 123.2(3) ?
N3 C4 H4 . . 118.4 ?
C27 C4 H4 . . 118.4 ?
N3 C5 C25 . . 120.8(3) ?
N3 C5 C13 . . 115.3(3) ?
C25 C5 C13 . . 123.8(3) ?
C18 C6 C1 . . 118.9(3) ?
C18 C6 H6 . . 120.5 ?
C1 C6 H6 . . 120.5 ?
N2 C7 C16 . . 121.1(3) ?
N2 C7 C14 . . 115.7(2) ?
C16 C7 C14 . . 123.2(3) ?
N2 C8 C12 . . 123.4(3) ?
N2 C8 H8 . . 118.3 ?
C12 C8 H8 . . 118.3 ?
C18 C9 C3 . . 119.8(3) ?
C18 C9 H9 . . 120.1 ?
C3 C9 H9 . . 120.1 ?
N4 C10 C19 . . 122.9(3) ?
N4 C10 H10 . . 118.6 ?
C19 C10 H10 . . 118.6 ?
N6 C11 C28 . . 123.3(3) ?
N6 C11 H11 . . 118.3 ?
C28 C11 H11 . . 118.3 ?
C15 C12 C8 . . 118.3(3) ?
C15 C12 H12 . . 120.9 ?
C8 C12 H12 . . 120.9 ?
N5 C13 C24 . . 120.6(3) ?
N5 C13 C5 . . 115.9(2) ?
C24 C13 C5 . . 123.4(3) ?
N6 C14 C30 . . 120.3(3) ?
N6 C14 C7 . . 116.2(2) ?
C30 C14 C7 . . 123.5(3) ?
C12 C15 C16 . . 119.6(3) ?
C12 C15 H15 . . 120.2 ?
C16 C15 H15 . . 120.2 ?
C15 C16 C7 . . 119.2(3) ?
C15 C16 H16 . . 120.4 ?
C7 C16 H16 . . 120.4 ?
N5 C17 C22 . . 121.2(4) ?
N5 C17 H17 . . 119.4 ?
C22 C17 H17 . . 119.4 ?
C6 C18 C9 . . 119.4(3) ?
C6 C18 H18 . . 120.3 ?
C9 C18 H18 . . 120.3 ?
C21 C19 C10 . . 118.5(3) ?
C21 C19 H19 . . 120.8 ?
C10 C19 H19 . . 120.8 ?
C21 C20 C2 . . 119.5(3) ?
C21 C20 H20 . . 120.2 ?
C2 C20 H20 . . 120.2 ?
C19 C21 C20 . . 119.7(3) ?
C19 C21 H21 . . 120.2 ?
C20 C21 H21 . . 120.2 ?
C23 C22 C17 . . 119.0(4) ?
C23 C22 H22 . . 120.5 ?
C17 C22 H22 . . 120.5 ?
C22 C23 C24 . . 120.2(4) ?
C22 C23 H23 . . 119.9 ?
C24 C23 H23 . . 119.9 ?
C23 C24 C13 . . 119.2(4) ?
C23 C24 H24 . . 120.4 ?
C13 C24 H24 . . 120.4 ?
C26 C25 C5 . . 118.8(3) ?
C26 C25 H25 . . 120.6 ?
C5 C25 H25 . . 120.6 ?
C27 C26 C25 . . 119.8(3) ?
C27 C26 H26 . . 120.1 ?
C25 C26 H26 . . 120.1 ?
C26 C27 C4 . . 118.4(4) ?
C26 C27 H27 . . 120.8 ?
C4 C27 H27 . . 120.8 ?
C29 C28 C11 . . 118.0(3) ?
C29 C28 H28 . . 121.0 ?
C11 C28 H28 . . 121.0 ?
C30 C29 C28 . . 119.5(3) ?
C30 C29 H29 . . 120.2 ?
C28 C29 H29 . . 120.2 ?
C29 C30 C14 . . 120.2(3) ?
C29 C30 H30 . . 119.9 ?
C14 C30 H30 . . 119.9 ?
C1 N1 C3 . . 119.3(2) ?
C1 N1 Ni1 . . 125.21(18) ?
C3 N1 Ni1 . . 115.27(18) ?
C8 N2 C7 . . 118.3(2) ?
C8 N2 Ni1 . . 127.19(19) ?
C7 N2 Ni1 . . 114.46(18) ?
C4 N3 C5 . . 118.9(3) ?
C4 N3 Ni1 . . 126.4(2) ?
C5 N3 Ni1 . . 114.7(2) ?
C10 N4 C2 . . 118.9(3) ?
C10 N4 Ni1 . . 126.5(2) ?
C2 N4 Ni1 . . 113.94(18) ?
C17 N5 C13 . . 119.6(3) ?
C17 N5 Ni1 . . 125.9(2) ?
C13 N5 Ni1 . . 114.4(2) ?
C11 N6 C14 . . 118.6(3) ?
C11 N6 Ni1 . . 126.9(2) ?
C14 N6 Ni1 . . 114.45(18) ?

loop_
_geom_bond_atom_site_label_1
_geom_bond_atom_site_label_2
_geom_bond_site_symmetry_2
_geom_bond_distance
_geom_bond_publ_flag
Mo1 O7 . 1.6925(18) yes
Mo1 O13 . 1.7502(18) ?
Mo1 O9 . 1.9458(17) ?
Mo1 O8 . 1.9481(17) yes
Mo1 O6 . 2.1417(17) ?
Mo1 O6 3_767 2.3565(17) ?
Mo2 O1 . 1.6963(19) yes
Mo2 O2 . 1.7032(19) ?
Mo2 O10 . 1.8928(18) yes
Mo2 O8 3_767 2.0054(18) ?
Mo2 O6 3_767 2.3191(16) ?
Mo2 O9 . 2.3310(17) ?
Mo3 O11 . 1.693(2) ?
Mo3 O12 . 1.699(2) yes
Mo3 O10 . 1.9227(19) ?
Mo3 O4 3_767 1.9273(19) ?
Mo3 O13 . 2.3018(18) yes
Mo3 O6 3_767 2.4568(17) ?
Mo4 O3 . 1.693(2) yes
Mo4 O5 . 1.699(2) yes
Mo4 O4 . 1.8919(18) ?
Mo4 O9 . 2.0028(17) ?
Mo4 O8 3_767 2.3280(17) ?
Mo4 O6 . 2.3518(16) ?
Ni1 N3 . 2.070(2) yes
Ni1 N1 . 2.078(2) ?
Ni1 N5 . 2.078(2) yes
Ni1 N6 . 2.084(2) ?
Ni1 N2 . 2.091(2) ?
Ni1 N4 . 2.101(2) ?
O4 Mo3 3_767 1.9273(19) ?
O6 Mo2 3_767 2.3191(16) ?
O6 Mo1 3_767 2.3565(17) ?
O6 Mo3 3_767 2.4568(17) ?
O8 Mo2 3_767 2.0054(17) ?
O8 Mo4 3_767 2.3280(17) ?
C1 N1 . 1.339(3) ?
C1 C6 . 1.387(4) ?
C1 H1 . 0.9300 ?
C2 N4 . 1.349(4) ?
C2 C20 . 1.396(4) ?
C2 C3 . 1.478(4) ?
C3 N1 . 1.341(3) ?
C3 C9 . 1.390(4) ?
C4 N3 . 1.329(4) ?
C4 C27 . 1.384(4) ?
C4 H4 . 0.9300 ?
C5 N3 . 1.352(3) ?
C5 C25 . 1.395(4) ?
C5 C13 . 1.476(5) ?
C6 C18 . 1.359(4) ?
C6 H6 . 0.9300 ?
C7 N2 . 1.355(3) ?
C7 C16 . 1.387(4) ?
C7 C14 . 1.470(4) ?
C8 N2 . 1.334(4) ?
C8 C12 . 1.380(4) ?
C8 H8 . 0.9300 ?
C9 C18 . 1.371(5) ?
C9 H9 . 0.9300 ?
C10 N4 . 1.336(4) ?
C10 C19 . 1.381(4) ?
C10 H10 . 0.9300 ?
C11 N6 . 1.330(4) ?
C11 C28 . 1.377(4) ?
C11 H11 . 0.9300 ?
C12 C15 . 1.368(5) ?
C12 H12 . 0.9300 ?
C13 N5 . 1.345(4) ?
C13 C24 . 1.390(4) ?
C14 N6 . 1.353(3) ?
C14 C30 . 1.382(4) ?
C15 C16 . 1.383(5) ?
C15 H15 . 0.9300 ?
C16 H16 . 0.9300 ?
C17 N5 . 1.338(4) ?
C17 C22 . 1.395(5) ?
C17 H17 . 0.9300 ?
C18 H18 . 0.9300 ?
C19 C21 . 1.364(5) ?
C19 H19 . 0.9300 ?
C20 C21 . 1.373(5) ?
C20 H20 . 0.9300 ?
C21 H21 . 0.9300 ?
C22 C23 . 1.350(6) ?
C22 H22 . 0.9300 ?
C23 C24 . 1.369(6) ?
C23 H23 . 0.9300 ?
C24 H24 . 0.9300 ?
C25 C26 . 1.389(6) ?
C25 H25 . 0.9300 ?
C26 C27 . 1.359(5) ?
C26 H26 . 0.9300 ?
C27 H27 . 0.9300 ?
C28 C29 . 1.367(5) ?
C28 H28 . 0.9300 ?
C29 C30 . 1.367(5) ?
C29 H29 . 0.9300 ?
C30 H30 . 0.9300 ?
